data_7008032
loop_
_publ_author_name
'Goicoechea, Jose M.'
'Mahon, Mary F.'
'Whittlesey, Michael K.'
'Kumar, P. G. Anil'
'Pregosin, Paul S.'

_publ_section_title
;
 Mononuclear and dinuclear complexes with a [Ru(tBu2PCH2CH2PtBu2)(CO)]
 core.
;
_journal_issue 3
_journal_name_full 'Dalton transactions (Cambridge, England : 2003)'
_journal_page_first 588
_journal_page_last 597
_journal_paper_doi 10.1039/b415812a
_journal_year 2005
_chemical_formula_sum 'C27 H58 F6 O10 P2 Ru S5'
_chemical_formula_weight 980.04
_chemical_name_systematic
;
?
;
_space_group_IT_number 14
_symmetry_cell_setting monoclinic
_symmetry_space_group_name_Hall '-P 2ybc'
_symmetry_space_group_name_H-M 'P 1 21/c 1'
_atom_sites_solution_hydrogens geom
_atom_sites_solution_primary direct
_atom_sites_solution_secondary difmap
_audit_creation_method SHELXL-97
_cell_angle_alpha 90.00
_cell_angle_beta 94.311(1)
_cell_angle_gamma 90.00
_cell_formula_units_Z 4
_cell_length_a 13.5939(1)
_cell_length_b 18.9779(2)
_cell_length_c 16.2799(1)
_cell_measurement_reflns_used 25
_cell_measurement_temperature 150(2)
_cell_measurement_theta_max 18
_cell_measurement_theta_min 12
_cell_volume 4188.07(6)
_computing_cell_refinement 'HKL Scalepack (Otwinowski & Minor 1997)'
_computing_data_reduction 'Denzo and Scalepack (otwinowski & Minor, 1997)'
_computing_molecular_graphics 'ORTEX (P.McArdle, 1995)'
_computing_publication_material 'SHELXL-97/2 (Sheldrick,1997)'
_computing_structure_refinement 'SHELXL-97 (Sheldrick, 1997)'
_computing_structure_solution 'SHELXS-97 (Sheldrick, 1990)'
_diffrn_ambient_temperature 150(2)
_diffrn_measured_fraction_theta_full 0.996
_diffrn_measured_fraction_theta_max 0.996
_diffrn_measurement_device_type KappaCCD
_diffrn_measurement_method KappaCCD
_diffrn_radiation_monochromator graphite
_diffrn_radiation_source 'fine-focus sealed tube'
_diffrn_radiation_type MoK\a
_diffrn_radiation_wavelength 0.71073
_diffrn_reflns_av_R_equivalents 0.0647
_diffrn_reflns_av_sigmaI/netI 0.0364
_diffrn_reflns_limit_h_max 20
_diffrn_reflns_limit_h_min -20
_diffrn_reflns_limit_k_max 29
_diffrn_reflns_limit_k_min -29
_diffrn_reflns_limit_l_max 22
_diffrn_reflns_limit_l_min -25
_diffrn_reflns_number 98870
_diffrn_reflns_theta_full 33.16
_diffrn_reflns_theta_max 33.16
_diffrn_reflns_theta_min 3.83
_exptl_absorpt_coefficient_mu 0.774
_exptl_absorpt_correction_T_max 1.00
_exptl_absorpt_correction_T_min 0.86
_exptl_absorpt_correction_type multi-scan
_exptl_absorpt_process_details
;
multi-scan from symmetry-related measurements
Sortav (Blessing 1995)
;
_exptl_crystal_density_diffrn 1.554
_exptl_crystal_density_method 'not measured'
_exptl_crystal_description Block
_exptl_crystal_F_000 2032
_exptl_crystal_size_max 0.50
_exptl_crystal_size_mid 0.30
_exptl_crystal_size_min 0.25
_refine_diff_density_max 0.801
_refine_diff_density_min -1.014
_refine_diff_density_rms 0.097
_refine_ls_extinction_method none
_refine_ls_goodness_of_fit_ref 1.025
_refine_ls_hydrogen_treatment constr
_refine_ls_matrix_type full
_refine_ls_number_parameters 478
_refine_ls_number_reflns 15909
_refine_ls_number_restraints 0
_refine_ls_restrained_S_all 1.025
_refine_ls_R_factor_all 0.0482
_refine_ls_R_factor_gt 0.0326
_refine_ls_shift/su_max 0.001
_refine_ls_shift/su_mean 0.000
_refine_ls_structure_factor_coef Fsqd
_refine_ls_weighting_details 'calc w=1/[\s^2^(Fo^2^)+(0.0362P)^2^+2.5804P] where P=(Fo^2^+2Fc^2^)/3'
_refine_ls_weighting_scheme calc
_refine_ls_wR_factor_gt 0.0753
_refine_ls_wR_factor_ref 0.0832
_reflns_number_gt 12818
_reflns_number_total 15909
_reflns_threshold_expression >2sigma(I)
_cod_data_source_file b415812a.txt
_cod_data_source_block c:\word_f~1\papers\inorga~1\mkw\august~1\k03mkw13\k03mkw13
_cod_depositor_comments
;
The following automatic conversions were performed:
'_symmetry_cell_setting' value 'Monoclinic' changed to 'monoclinic'
according to '/home/saulius/struct/CIF-dictionaries/cif_core.dic'
dictionary named 'cif_core.dic' version 2.4.1 from
2010-06-29.

'_exptl_absorpt_correction_type' value 'Multi-Scan' changed
to 'multi-scan' according to
'/home/saulius/struct/CIF-dictionaries/cif_core.dic' dictionary named
'cif_core.dic' version 2.4.1 from 2010-06-29.

Automatic conversion script
Id: cif_fix_enum 1527 2010-12-29 10:47:43Z saulius 
;
_cod_original_sg_symbol_H-M P21/c
_cod_database_code 7008032

loop_
_symmetry_equiv_pos_as_xyz
'x, y, z'
'-x, y+1/2, -z+1/2'
'-x, -y, -z'
'x, -y-1/2, z-1/2'

loop_
_atom_site_label
_atom_site_type_symbol
_atom_site_fract_x
_atom_site_fract_y
_atom_site_fract_z
_atom_site_U_iso_or_equiv
_atom_site_adp_type
_atom_site_occupancy
_atom_site_symmetry_multiplicity
_atom_site_calc_flag
_atom_site_refinement_flags
_atom_site_disorder_assembly
_atom_site_disorder_group
Ru1 Ru 0.730342(8) 0.129643(6) 0.289414(7) 0.01435(3) Uani 1 1 d . . .
S1 S 0.50492(3) 0.15407(2) 0.33407(2) 0.01995(7) Uani 1 1 d . . .
S2 S 0.66814(3) 0.29766(2) 0.23747(2) 0.02094(7) Uani 1 1 d . . .
S3 S 0.59179(3) 0.10386(2) 0.12115(2) 0.02021(7) Uani 1 1 d . . .
S4 S 0.76327(3) 0.49375(2) 0.24820(3) 0.02741(8) Uani 1 1 d . . .
S5 S 0.62481(4) 0.70024(3) 0.52717(4) 0.03880(11) Uani 1 1 d . . .
P1 P 0.79291(3) 0.02233(2) 0.34866(2) 0.01744(7) Uani 1 1 d . . .
P2 P 0.89771(3) 0.15428(2) 0.26244(2) 0.01788(7) Uani 1 1 d . . .
F1 F 0.77174(10) 0.40749(6) 0.37510(7) 0.0388(3) Uani 1 1 d . . .
F2 F 0.75601(17) 0.51653(8) 0.40524(9) 0.0737(5) Uani 1 1 d . . .
F3 F 0.89482(12) 0.47588(11) 0.37149(11) 0.0814(6) Uani 1 1 d . . .
F4 F 0.80529(10) 0.65304(9) 0.53033(9) 0.0509(3) Uani 1 1 d . . .
F5 F 0.79042(14) 0.76155(9) 0.49773(11) 0.0718(5) Uani 1 1 d . . .
F6 F 0.74350(12) 0.68171(10) 0.40985(8) 0.0622(4) Uani 1 1 d . . .
O1 O 0.57776(8) 0.09875(6) 0.30406(7) 0.0198(2) Uani 1 1 d . . .
O2 O 0.65310(8) 0.21779(6) 0.23041(7) 0.0214(2) Uani 1 1 d . . .
O3 O 0.68994(8) 0.08689(6) 0.17068(7) 0.0203(2) Uani 1 1 d . . .
O4 O 0.72707(9) 0.21009(7) 0.44467(7) 0.0272(2) Uani 1 1 d . . .
O5 O 0.81565(17) 0.44303(10) 0.20348(10) 0.0621(6) Uani 1 1 d . . .
O6 O 0.79230(10) 0.56566(8) 0.23976(10) 0.0365(3) Uani 1 1 d . . .
O7 O 0.65771(12) 0.48239(9) 0.24299(12) 0.0502(4) Uani 1 1 d . . .
O8 O 0.57057(16) 0.74764(13) 0.47167(13) 0.0743(7) Uani 1 1 d . . .
O9 O 0.59624(15) 0.62706(11) 0.51979(16) 0.0693(6) Uani 1 1 d . . .
O10 O 0.64189(14) 0.72468(10) 0.61047(10) 0.0525(4) Uani 1 1 d . . .
C1 C 0.73833(10) 0.17619(8) 0.38726(9) 0.0188(3) Uani 1 1 d . . .
C2 C 0.43318(13) 0.10469(11) 0.40103(12) 0.0300(4) Uani 1 1 d . . .
H2A H 0.4110 0.0609 0.3737 0.045 Uiso 1 1 calc R . .
H2B H 0.3757 0.1325 0.4143 0.045 Uiso 1 1 calc R . .
H2C H 0.4734 0.0936 0.4519 0.045 Uiso 1 1 calc R . .
C3 C 0.41310(12) 0.16564(10) 0.25044(11) 0.0270(3) Uani 1 1 d . . .
H3A H 0.4425 0.1893 0.2047 0.041 Uiso 1 1 calc R . .
H3B H 0.3590 0.1944 0.2687 0.041 Uiso 1 1 calc R . .
H3C H 0.3876 0.1195 0.2321 0.041 Uiso 1 1 calc R . .
C4 C 0.61650(17) 0.32791(10) 0.14016(11) 0.0350(4) Uani 1 1 d . . .
H4A H 0.6607 0.3158 0.0975 0.053 Uiso 1 1 calc R . .
H4B H 0.6081 0.3792 0.1419 0.053 Uiso 1 1 calc R . .
H4C H 0.5522 0.3055 0.1275 0.053 Uiso 1 1 calc R . .
C5 C 0.57534(14) 0.32843(10) 0.30090(12) 0.0306(4) Uani 1 1 d . . .
H5A H 0.5108 0.3106 0.2795 0.046 Uiso 1 1 calc R . .
H5B H 0.5744 0.3801 0.3006 0.046 Uiso 1 1 calc R . .
H5C H 0.5899 0.3115 0.3574 0.046 Uiso 1 1 calc R . .
C6 C 0.52060(14) 0.02492(10) 0.11976(13) 0.0327(4) Uani 1 1 d . . .
H6A H 0.5597 -0.0142 0.1002 0.049 Uiso 1 1 calc R . .
H6B H 0.4609 0.0310 0.0828 0.049 Uiso 1 1 calc R . .
H6C H 0.5021 0.0146 0.1755 0.049 Uiso 1 1 calc R . .
C7 C 0.62805(14) 0.10033(15) 0.01827(11) 0.0409(5) Uani 1 1 d . . .
H7A H 0.6674 0.1421 0.0074 0.061 Uiso 1 1 calc R . .
H7B H 0.5692 0.0991 -0.0203 0.061 Uiso 1 1 calc R . .
H7C H 0.6675 0.0578 0.0112 0.061 Uiso 1 1 calc R . .
C8 C 0.74225(13) -0.06486(9) 0.30575(11) 0.0260(3) Uani 1 1 d . . .
C9 C 0.74352(18) -0.06444(10) 0.21137(12) 0.0378(4) Uani 1 1 d . . .
H9A H 0.8119 -0.0627 0.1962 0.057 Uiso 1 1 calc R . .
H9B H 0.7077 -0.0230 0.1890 0.057 Uiso 1 1 calc R . .
H9C H 0.7118 -0.1073 0.1888 0.057 Uiso 1 1 calc R . .
C10 C 0.63601(15) -0.07507(11) 0.32875(16) 0.0404(5) Uani 1 1 d . . .
H10A H 0.6065 -0.1154 0.2984 0.061 Uiso 1 1 calc R . .
H10B H 0.5976 -0.0325 0.3145 0.061 Uiso 1 1 calc R . .
H10C H 0.6359 -0.0839 0.3881 0.061 Uiso 1 1 calc R . .
C11 C 0.80468(16) -0.12943(10) 0.33402(13) 0.0350(4) Uani 1 1 d . . .
H11A H 0.7830 -0.1706 0.3011 0.053 Uiso 1 1 calc R . .
H11B H 0.7964 -0.1388 0.3923 0.053 Uiso 1 1 calc R . .
H11C H 0.8743 -0.1200 0.3267 0.053 Uiso 1 1 calc R . .
C12 C 0.79270(11) 0.01971(9) 0.46534(9) 0.0216(3) Uani 1 1 d . . .
C13 C 0.87004(12) 0.07262(10) 0.50184(10) 0.0267(3) Uani 1 1 d . . .
H13A H 0.8628 0.0782 0.5609 0.040 Uiso 1 1 calc R . .
H13B H 0.8601 0.1183 0.4743 0.040 Uiso 1 1 calc R . .
H13C H 0.9364 0.0551 0.4935 0.040 Uiso 1 1 calc R . .
C14 C 0.69005(12) 0.03946(9) 0.49225(10) 0.0248(3) Uani 1 1 d . . .
H14A H 0.6415 0.0048 0.4703 0.037 Uiso 1 1 calc R . .
H14B H 0.6717 0.0863 0.4710 0.037 Uiso 1 1 calc R . .
H14C H 0.6917 0.0398 0.5525 0.037 Uiso 1 1 calc R . .
C15 C 0.82039(14) -0.05194(10) 0.50465(11) 0.0300(4) Uani 1 1 d . . .
H15A H 0.8822 -0.0686 0.4842 0.045 Uiso 1 1 calc R . .
H15B H 0.7678 -0.0861 0.4902 0.045 Uiso 1 1 calc R . .
H15C H 0.8287 -0.0468 0.5647 0.045 Uiso 1 1 calc R . .
C16 C 0.92376(11) 0.01577(9) 0.32750(10) 0.0236(3) Uani 1 1 d . . .
H16A H 0.9596 -0.0106 0.3729 0.028 Uiso 1 1 calc R . .
H16B H 0.9288 -0.0116 0.2762 0.028 Uiso 1 1 calc R . .
C17 C 0.97389(11) 0.08680(9) 0.31838(10) 0.0231(3) Uani 1 1 d . . .
H17A H 1.0345 0.0795 0.2893 0.028 Uiso 1 1 calc R . .
H17B H 0.9943 0.1051 0.3740 0.028 Uiso 1 1 calc R . .
C18 C 0.92089(12) 0.14473(10) 0.14972(10) 0.0250(3) Uani 1 1 d . . .
C19 C 0.84959(12) 0.19262(11) 0.09774(11) 0.0295(4) Uani 1 1 d . . .
H19A H 0.8714 0.2417 0.1038 0.044 Uiso 1 1 calc R . .
H19B H 0.7831 0.1879 0.1165 0.044 Uiso 1 1 calc R . .
H19C H 0.8488 0.1788 0.0397 0.044 Uiso 1 1 calc R . .
C20 C 1.02733(13) 0.16090(12) 0.12894(11) 0.0323(4) Uani 1 1 d . . .
H20A H 1.0348 0.1493 0.0711 0.048 Uiso 1 1 calc R . .
H20B H 1.0736 0.1326 0.1643 0.048 Uiso 1 1 calc R . .
H20C H 1.0413 0.2111 0.1382 0.048 Uiso 1 1 calc R . .
C21 C 0.90168(13) 0.06718(10) 0.12555(11) 0.0290(3) Uani 1 1 d . . .
H21A H 0.8354 0.0536 0.1395 0.043 Uiso 1 1 calc R . .
H21B H 0.9507 0.0371 0.1556 0.043 Uiso 1 1 calc R . .
H21C H 0.9067 0.0615 0.0662 0.043 Uiso 1 1 calc R . .
C22 C 0.96457(11) 0.23765(10) 0.30186(11) 0.0262(3) Uani 1 1 d . . .
C23 C 0.93043(15) 0.25806(11) 0.38643(13) 0.0357(4) Uani 1 1 d . . .
H23A H 0.9352 0.2170 0.4230 0.054 Uiso 1 1 calc R . .
H23B H 0.8618 0.2743 0.3800 0.054 Uiso 1 1 calc R . .
H23C H 0.9725 0.2960 0.4102 0.054 Uiso 1 1 calc R . .
C24 C 1.07751(12) 0.22622(11) 0.31322(12) 0.0323(4) Uani 1 1 d . . .
H24A H 1.1102 0.2714 0.3259 0.048 Uiso 1 1 calc R . .
H24B H 1.1009 0.2069 0.2624 0.048 Uiso 1 1 calc R . .
H24C H 1.0929 0.1932 0.3586 0.048 Uiso 1 1 calc R . .
C25 C 0.94272(13) 0.30079(10) 0.24450(14) 0.0340(4) Uani 1 1 d . . .
H25A H 0.9692 0.3438 0.2711 0.051 Uiso 1 1 calc R . .
H25B H 0.8712 0.3056 0.2329 0.051 Uiso 1 1 calc R . .
H25C H 0.9738 0.2933 0.1928 0.051 Uiso 1 1 calc R . .
C26 C 0.79869(15) 0.47292(11) 0.35540(12) 0.0346(4) Uani 1 1 d . . .
C27 C 0.74688(15) 0.69878(12) 0.48912(12) 0.0358(4) Uani 1 1 d . . .

loop_
_atom_site_aniso_label
_atom_site_aniso_U_11
_atom_site_aniso_U_22
_atom_site_aniso_U_33
_atom_site_aniso_U_23
_atom_site_aniso_U_13
_atom_site_aniso_U_12
Ru1 0.01380(5) 0.01760(5) 0.01179(5) 0.00041(4) 0.00180(3) 0.00040(4)
S1 0.01636(15) 0.02297(17) 0.02115(17) -0.00036(14) 0.00565(12) -0.00074(12)
S2 0.02014(16) 0.02034(17) 0.02237(17) -0.00042(14) 0.00180(13) -0.00218(13)
S3 0.01823(15) 0.02709(18) 0.01517(15) -0.00236(14) 0.00023(12) 0.00001(13)
S4 0.0316(2) 0.02495(19) 0.0261(2) 0.00072(16) 0.00484(16) 0.00188(15)
S5 0.0296(2) 0.0445(3) 0.0423(3) -0.0067(2) 0.00234(19) 0.0068(2)
P1 0.01758(16) 0.01960(17) 0.01534(16) 0.00205(13) 0.00259(12) 0.00195(13)
P2 0.01429(15) 0.02380(18) 0.01580(16) 0.00307(14) 0.00281(12) 0.00008(13)
F1 0.0522(7) 0.0357(6) 0.0288(6) 0.0048(5) 0.0060(5) -0.0081(5)
F2 0.1417(17) 0.0455(9) 0.0376(8) -0.0132(7) 0.0326(9) -0.0084(10)
F3 0.0489(8) 0.1149(16) 0.0753(11) 0.0505(11) -0.0284(8) -0.0406(9)
F4 0.0359(6) 0.0677(9) 0.0490(8) 0.0073(7) 0.0034(6) 0.0157(6)
F5 0.0833(12) 0.0690(11) 0.0609(10) 0.0218(8) -0.0085(8) -0.0455(9)
F6 0.0582(9) 0.1015(13) 0.0275(6) -0.0085(8) 0.0079(6) 0.0049(9)
O1 0.0164(4) 0.0218(5) 0.0219(5) -0.0010(4) 0.0047(4) -0.0002(4)
O2 0.0229(5) 0.0192(5) 0.0220(5) 0.0017(4) 0.0001(4) 0.0016(4)
O3 0.0181(5) 0.0267(5) 0.0161(5) -0.0032(4) 0.0005(4) 0.0017(4)
O4 0.0305(6) 0.0308(6) 0.0208(5) -0.0068(5) 0.0046(5) -0.0024(5)
O5 0.1080(16) 0.0503(10) 0.0315(8) 0.0084(7) 0.0274(9) 0.0391(10)
O6 0.0325(7) 0.0325(7) 0.0450(8) 0.0073(6) 0.0059(6) -0.0060(5)
O7 0.0375(8) 0.0418(9) 0.0690(12) 0.0151(8) -0.0105(7) -0.0127(7)
O8 0.0670(12) 0.0892(16) 0.0630(13) -0.0052(11) -0.0197(10) 0.0429(12)
O9 0.0513(11) 0.0613(12) 0.0968(17) -0.0162(11) 0.0167(11) -0.0277(9)
O10 0.0643(11) 0.0575(11) 0.0371(8) -0.0076(8) 0.0127(8) 0.0186(9)
C1 0.0178(6) 0.0221(7) 0.0165(6) 0.0011(5) 0.0020(5) -0.0012(5)
C2 0.0250(8) 0.0364(9) 0.0302(9) 0.0058(7) 0.0120(6) -0.0024(7)
C3 0.0203(7) 0.0321(9) 0.0284(8) 0.0023(7) 0.0002(6) 0.0027(6)
C4 0.0532(12) 0.0276(9) 0.0240(8) 0.0082(7) 0.0012(8) 0.0024(8)
C5 0.0337(9) 0.0254(8) 0.0338(9) -0.0017(7) 0.0108(7) 0.0023(7)
C6 0.0291(8) 0.0335(9) 0.0348(10) -0.0040(8) -0.0031(7) -0.0085(7)
C7 0.0298(9) 0.0783(16) 0.0148(7) -0.0030(9) 0.0021(6) -0.0102(9)
C8 0.0307(8) 0.0195(7) 0.0278(8) -0.0009(6) 0.0026(6) 0.0009(6)
C9 0.0594(13) 0.0238(8) 0.0291(9) -0.0059(7) -0.0054(9) 0.0009(8)
C10 0.0317(9) 0.0305(10) 0.0596(14) -0.0108(9) 0.0066(9) -0.0085(7)
C11 0.0472(11) 0.0218(8) 0.0367(10) 0.0020(7) 0.0073(8) 0.0081(7)
C12 0.0228(7) 0.0268(8) 0.0155(6) 0.0044(6) 0.0029(5) 0.0019(6)
C13 0.0258(7) 0.0364(9) 0.0176(7) 0.0033(6) -0.0008(6) -0.0006(6)
C14 0.0246(7) 0.0300(8) 0.0206(7) 0.0033(6) 0.0070(6) 0.0005(6)
C15 0.0335(9) 0.0330(9) 0.0239(8) 0.0111(7) 0.0044(7) 0.0054(7)
C16 0.0208(7) 0.0277(8) 0.0228(7) 0.0064(6) 0.0055(5) 0.0065(6)
C17 0.0163(6) 0.0319(8) 0.0211(7) 0.0057(6) 0.0022(5) 0.0029(6)
C18 0.0199(7) 0.0388(9) 0.0169(7) 0.0056(6) 0.0053(5) 0.0016(6)
C19 0.0233(7) 0.0426(10) 0.0226(8) 0.0109(7) 0.0017(6) 0.0002(7)
C20 0.0213(7) 0.0520(12) 0.0248(8) 0.0071(8) 0.0094(6) -0.0001(7)
C21 0.0265(8) 0.0395(10) 0.0219(8) -0.0015(7) 0.0082(6) 0.0044(7)
C22 0.0179(6) 0.0294(8) 0.0316(8) 0.0004(7) 0.0037(6) -0.0054(6)
C23 0.0343(9) 0.0364(10) 0.0374(10) -0.0104(8) 0.0085(8) -0.0124(8)
C24 0.0189(7) 0.0416(10) 0.0358(10) 0.0026(8) -0.0015(6) -0.0066(7)
C25 0.0238(8) 0.0290(9) 0.0495(11) 0.0086(8) 0.0058(7) -0.0039(7)
C26 0.0391(10) 0.0380(10) 0.0271(9) 0.0000(8) 0.0047(7) -0.0134(8)
C27 0.0352(9) 0.0454(11) 0.0267(9) 0.0030(8) 0.0017(7) -0.0061(8)

loop_
_atom_type_symbol
_atom_type_description
_atom_type_scat_dispersion_real
_atom_type_scat_dispersion_imag
_atom_type_scat_source
C C 0.0033 0.0016 'International Tables Vol C Tables 4.2.6.8 and 6.1.1.4'
H H 0.0000 0.0000 'International Tables Vol C Tables 4.2.6.8 and 6.1.1.4'
P P 0.1023 0.0942 'International Tables Vol C Tables 4.2.6.8 and 6.1.1.4'
O O 0.0106 0.0060 'International Tables Vol C Tables 4.2.6.8 and 6.1.1.4'
S S 0.1246 0.1234 'International Tables Vol C Tables 4.2.6.8 and 6.1.1.4'
F F 0.0171 0.0103 'International Tables Vol C Tables 4.2.6.8 and 6.1.1.4'
Ru Ru -1.2594 0.8363 'International Tables Vol C Tables 4.2.6.8 and 6.1.1.4'

loop_
_geom_angle_atom_site_label_1
_geom_angle_atom_site_label_2
_geom_angle_atom_site_label_3
_geom_angle
_geom_angle_site_symmetry_1
_geom_angle_site_symmetry_3
_geom_angle_publ_flag
C1 Ru1 O3 167.12(5) . . ?
C1 Ru1 O2 90.48(6) . . ?
O3 Ru1 O2 78.93(4) . . ?
C1 Ru1 O1 91.69(5) . . ?
O3 Ru1 O1 79.32(4) . . ?
O2 Ru1 O1 79.79(4) . . ?
C1 Ru1 P1 93.71(5) . . ?
O3 Ru1 P1 95.83(3) . . ?
O2 Ru1 P1 171.13(3) . . ?
O1 Ru1 P1 92.26(3) . . ?
C1 Ru1 P2 94.06(5) . . ?
O3 Ru1 P2 95.26(3) . . ?
O2 Ru1 P2 101.76(3) . . ?
O1 Ru1 P2 174.03(3) . . ?
P1 Ru1 P2 85.752(14) . . ?
O1 S1 C2 103.23(8) . . ?
O1 S1 C3 105.61(7) . . ?
C2 S1 C3 98.47(9) . . ?
O2 S2 C4 102.17(8) . . ?
O2 S2 C5 105.69(8) . . ?
C4 S2 C5 99.24(10) . . ?
O3 S3 C7 101.20(8) . . ?
O3 S3 C6 106.21(8) . . ?
C7 S3 C6 98.32(11) . . ?
O5 S4 O6 116.25(11) . . ?
O5 S4 O7 113.55(13) . . ?
O6 S4 O7 114.59(9) . . ?
O5 S4 C26 103.67(10) . . ?
O6 S4 C26 104.16(9) . . ?
O7 S4 C26 102.34(10) . . ?
O10 S5 O8 115.49(12) . . ?
O10 S5 O9 114.36(13) . . ?
O8 S5 O9 115.28(15) . . ?
O10 S5 C27 103.91(10) . . ?
O8 S5 C27 103.53(12) . . ?
O9 S5 C27 101.76(11) . . ?
C16 P1 C12 105.03(7) . . ?
C16 P1 C8 101.55(8) . . ?
C12 P1 C8 108.43(8) . . ?
C16 P1 Ru1 107.61(5) . . ?
C12 P1 Ru1 113.56(5) . . ?
C8 P1 Ru1 119.07(6) . . ?
C17 P2 C18 106.50(8) . . ?
C17 P2 C22 100.02(8) . . ?
C18 P2 C22 107.16(8) . . ?
C17 P2 Ru1 106.25(5) . . ?
C18 P2 Ru1 112.86(5) . . ?
C22 P2 Ru1 122.29(5) . . ?
S1 O1 Ru1 119.17(6) . . ?
S2 O2 Ru1 132.41(7) . . ?
S3 O3 Ru1 123.34(6) . . ?
O4 C1 Ru1 167.88(13) . . ?
C10 C8 C9 109.05(17) . . ?
C10 C8 C11 109.56(16) . . ?
C9 C8 C11 104.79(15) . . ?
C10 C8 P1 109.99(12) . . ?
C9 C8 P1 109.33(12) . . ?
C11 C8 P1 113.92(13) . . ?
C15 C12 C14 107.19(13) . . ?
C15 C12 C13 106.10(14) . . ?
C14 C12 C13 109.77(14) . . ?
C15 C12 P1 114.87(12) . . ?
C14 C12 P1 110.33(11) . . ?
C13 C12 P1 108.44(11) . . ?
C17 C16 P1 113.83(11) . . ?
C16 C17 P2 115.10(11) . . ?
C19 C18 C21 109.68(14) . . ?
C19 C18 C20 108.98(14) . . ?
C21 C18 C20 106.14(15) . . ?
C19 C18 P2 109.47(12) . . ?
C21 C18 P2 107.54(11) . . ?
C20 C18 P2 114.89(12) . . ?
C25 C22 C23 106.92(16) . . ?
C25 C22 C24 109.09(14) . . ?
C23 C22 C24 106.99(15) . . ?
C25 C22 P2 112.13(13) . . ?
C23 C22 P2 109.98(11) . . ?
C24 C22 P2 111.50(13) . . ?
F3 C26 F2 109.0(2) . . ?
F3 C26 F1 106.11(19) . . ?
F2 C26 F1 107.01(16) . . ?
F3 C26 S4 111.68(14) . . ?
F2 C26 S4 110.83(16) . . ?
F1 C26 S4 111.94(13) . . ?
F4 C27 F6 107.94(19) . . ?
F4 C27 F5 106.73(17) . . ?
F6 C27 F5 107.63(18) . . ?
F4 C27 S5 111.47(14) . . ?
F6 C27 S5 111.70(14) . . ?
F5 C27 S5 111.14(17) . . ?

loop_
_geom_bond_atom_site_label_1
_geom_bond_atom_site_label_2
_geom_bond_distance
_geom_bond_site_symmetry_2
_geom_bond_publ_flag
Ru1 C1 1.8176(15) . ?
Ru1 O3 2.1300(11) . ?
Ru1 O2 2.1615(11) . ?
Ru1 O1 2.1857(10) . ?
Ru1 P1 2.3828(4) . ?
Ru1 P2 2.3955(4) . ?
S1 O1 1.5474(11) . ?
S1 C2 1.7824(17) . ?
S1 C3 1.7901(17) . ?
S2 O2 1.5325(12) . ?
S2 C4 1.7791(19) . ?
S2 C5 1.7873(18) . ?
S3 O3 1.5402(11) . ?
S3 C7 1.7824(18) . ?
S3 C6 1.7826(18) . ?
S4 O5 1.4289(16) . ?
S4 O6 1.4300(14) . ?
S4 O7 1.4473(16) . ?
S4 C26 1.819(2) . ?
S5 O10 1.4355(17) . ?
S5 O8 1.4384(19) . ?
S5 O9 1.445(2) . ?
S5 C27 1.815(2) . ?
P1 C16 1.8412(16) . ?
P1 C12 1.9003(16) . ?
P1 C8 1.9048(17) . ?
P2 C17 1.8438(16) . ?
P2 C18 1.8939(16) . ?
P2 C22 1.9115(18) . ?
F1 C26 1.340(2) . ?
F2 C26 1.323(3) . ?
F3 C26 1.315(2) . ?
F4 C27 1.324(2) . ?
F5 C27 1.333(3) . ?
F6 C27 1.328(2) . ?
O4 C1 1.1542(19) . ?
C8 C10 1.531(3) . ?
C8 C9 1.538(3) . ?
C8 C11 1.541(2) . ?
C12 C15 1.537(2) . ?
C12 C14 1.540(2) . ?
C12 C13 1.540(2) . ?
C16 C17 1.523(2) . ?
C18 C19 1.536(2) . ?
C18 C21 1.541(3) . ?
C18 C20 1.541(2) . ?
C22 C25 1.534(3) . ?
C22 C23 1.535(3) . ?
C22 C24 1.548(2) . ?
